data_2219006
loop_
_publ_author_name
'Tariq, Muhammad Ilyas'
'Tahir, M. Nawaz'
'Hussain, Ishtiaq'
'Roohi, Ayesha'

_publ_section_title
;
 1,4-Bis(chloromethyl)naphthalene
;
_journal_coeditor_code GK2159
_journal_issue 8
_journal_name_full 'Acta Crystallographica Section E'
_journal_page_first o1596
_journal_paper_doi 10.1107/S1600536808022757
_journal_volume 64
_journal_year 2008
_chemical_formula_iupac 'C12 H10 Cl2'
_chemical_formula_moiety 'C12 H10 Cl2'
_chemical_formula_sum 'C12 H10 Cl2'
_chemical_formula_weight 225.10
_chemical_name_systematic
;
1,4-Bis(chloromethyl)naphthalene
;
_space_group_IT_number 14
_symmetry_cell_setting monoclinic
_symmetry_space_group_name_Hall '-P 2ybc'
_symmetry_space_group_name_H-M 'P 1 21/c 1'
_atom_sites_solution_hydrogens geom
_atom_sites_solution_primary direct
_atom_sites_solution_secondary difmap
_audit_creation_method SHELXL97
_cell_angle_alpha 90.00
_cell_angle_beta 109.666(4)
_cell_angle_gamma 90.00
_cell_formula_units_Z 4
_cell_length_a 13.6887(11)
_cell_length_b 4.5835(3)
_cell_length_c 17.8278(13)
_cell_measurement_reflns_used 2073
_cell_measurement_temperature 296(2)
_cell_measurement_theta_max 26.00
_cell_measurement_theta_min 1.58
_cell_volume 1053.31(14)
_computing_cell_refinement 'APEX2 (Bruker, 2007)'
_computing_data_collection 'APEX2 (Bruker, 2007)'
_computing_data_reduction 'SAINT (Bruker, 2007)'
_computing_molecular_graphics 'ORTEP-3 for Windows (Farrugia, 1997) and PLATON (Spek, 2003)'
_computing_publication_material 'WinGX (Farrugia, 1999) and PLATON (Spek, 2003)'
_computing_structure_refinement 'SHELXL97 (Sheldrick, 2008)'
_computing_structure_solution 'SHELXS97 (Sheldrick, 2008)'
_diffrn_ambient_temperature 296(2)
_diffrn_detector_area_resol_mean 7.40
_diffrn_measured_fraction_theta_full 1.000
_diffrn_measured_fraction_theta_max 1.000
_diffrn_measurement_device_type 'Bruker Kappa APEX2'
_diffrn_measurement_method \w
_diffrn_radiation_monochromator graphite
_diffrn_radiation_source 'fine-focus sealed tube'
_diffrn_radiation_type MoK\a
_diffrn_radiation_wavelength 0.71073
_diffrn_reflns_av_R_equivalents 0.0488
_diffrn_reflns_av_sigmaI/netI 0.0485
_diffrn_reflns_limit_h_max 16
_diffrn_reflns_limit_h_min -16
_diffrn_reflns_limit_k_max 5
_diffrn_reflns_limit_k_min -5
_diffrn_reflns_limit_l_max 21
_diffrn_reflns_limit_l_min -21
_diffrn_reflns_number 10310
_diffrn_reflns_theta_full 26.00
_diffrn_reflns_theta_max 26.00
_diffrn_reflns_theta_min 1.58
_diffrn_standards_decay_% 0
_diffrn_standards_interval_count 0
_diffrn_standards_interval_time 0
_diffrn_standards_number 0
_exptl_absorpt_coefficient_mu 0.570
_exptl_absorpt_correction_T_max 0.974
_exptl_absorpt_correction_T_min 0.943
_exptl_absorpt_correction_type multi-scan
_exptl_absorpt_process_details '(SADABS; Bruker, 2005)'
_exptl_crystal_colour Colourless
_exptl_crystal_density_diffrn 1.419
_exptl_crystal_density_method 'not measured'
_exptl_crystal_description needle
_exptl_crystal_F_000 464
_exptl_crystal_size_max 0.25
_exptl_crystal_size_mid 0.08
_exptl_crystal_size_min 0.04
_refine_diff_density_max 0.792
_refine_diff_density_min -0.276
_refine_ls_extinction_method none
_refine_ls_goodness_of_fit_ref 1.052
_refine_ls_hydrogen_treatment constr
_refine_ls_matrix_type full
_refine_ls_number_parameters 127
_refine_ls_number_reflns 2073
_refine_ls_number_restraints 0
_refine_ls_restrained_S_all 1.052
_refine_ls_R_factor_all 0.1022
_refine_ls_R_factor_gt 0.0530
_refine_ls_shift/su_max 0.000
_refine_ls_shift/su_mean 0.000
_refine_ls_structure_factor_coef Fsqd
_refine_ls_weighting_details 'calc w=1/[\s^2^(Fo^2^)+(0.0763P)^2^+0.5487P] where P=(Fo^2^+2Fc^2^)/3'
_refine_ls_weighting_scheme calc
_refine_ls_wR_factor_gt 0.1313
_refine_ls_wR_factor_ref 0.1665
_reflns_number_gt 1220
_reflns_number_total 2073
_reflns_threshold_expression I>2\s(I)
_cod_data_source_file gk2159.cif
_cod_data_source_block I
_cod_original_cell_volume 1053.31(13)
_cod_original_sg_symbol_H-M 'P 21/c'
_cod_database_code 2219006
_cod_database_fobs_code 2219006

loop_
_symmetry_equiv_pos_as_xyz
'x, y, z'
'-x,1/2+y, 1/2-z'
'-x, -y, -z'
'x,1/2-y, 1/2+z'

loop_
_atom_site_aniso_label
_atom_site_aniso_U_11
_atom_site_aniso_U_22
_atom_site_aniso_U_33
_atom_site_aniso_U_12
_atom_site_aniso_U_13
_atom_site_aniso_U_23
Cl1 0.0917(9) 0.0956(9) 0.0466(7) 0.0066(7) 0.0055(6) 0.0041(6)
Cl2 0.0783(8) 0.0692(7) 0.0492(6) 0.0150(5) 0.0065(5) 0.0007(5)
C1 0.043(2) 0.0421(18) 0.042(2) 0.0109(16) 0.0085(16) 0.0062(16)
C2 0.050(2) 0.050(2) 0.043(2) 0.0115(18) 0.0149(17) 0.0073(17)
C3 0.053(2) 0.064(2) 0.055(3) 0.005(2) 0.021(2) 0.015(2)
C4 0.048(2) 0.049(2) 0.064(3) -0.0019(18) 0.005(2) 0.010(2)
C5 0.053(2) 0.0411(19) 0.041(2) 0.0119(17) 0.0071(18) 0.0081(16)
C6 0.041(2) 0.0400(18) 0.044(2) 0.0095(16) 0.0097(16) 0.0065(16)
C7 0.052(2) 0.058(2) 0.051(2) 0.0138(19) 0.0173(19) 0.0106(18)
C8 0.051(2) 0.069(3) 0.075(3) 0.009(2) 0.027(2) 0.020(2)
C9 0.054(3) 0.061(2) 0.070(3) -0.005(2) 0.011(2) 0.011(2)
C10 0.056(2) 0.051(2) 0.049(2) 0.0012(18) 0.0074(19) 0.0033(18)
C11 0.079(3) 0.072(3) 0.055(3) 0.014(2) 0.025(2) 0.004(2)
C12 0.072(3) 0.049(2) 0.057(3) 0.010(2) 0.007(2) -0.0009(19)

loop_
_atom_site_type_symbol
_atom_site_label
_atom_site_fract_x
_atom_site_fract_y
_atom_site_fract_z
_atom_site_U_iso_or_equiv
_atom_site_thermal_displace_type
_atom_site_occupancy
Cl Cl1 0.15383(10) 0.5096(3) -0.06255(6) 0.0825(5) Uani 1.000
Cl Cl2 0.41801(9) 0.6216(3) 0.40488(6) 0.0694(4) Uani 1.000
C C1 0.2211(3) 0.3836(7) 0.1364(2) 0.0438(11) Uani 1.000
C C2 0.2846(3) 0.4596(8) 0.0908(2) 0.0479(12) Uani 1.000
C C3 0.3638(3) 0.6492(9) 0.1214(2) 0.0566(14) Uani 1.000
C C4 0.3843(3) 0.7720(8) 0.1975(3) 0.0572(14) Uani 1.000
C C5 0.3249(3) 0.7058(7) 0.2432(2) 0.0472(11) Uani 1.000
C C6 0.2416(3) 0.5067(7) 0.2133(2) 0.0428(11) Uani 1.000
C C7 0.1764(3) 0.4271(8) 0.2572(2) 0.0537(12) Uani 1.000
C C8 0.0976(3) 0.2349(10) 0.2267(3) 0.0635(16) Uani 1.000
C C9 0.0776(3) 0.1120(9) 0.1520(3) 0.0642(16) Uani 1.000
C C10 0.1366(3) 0.1849(8) 0.1080(2) 0.0546(12) Uani 1.000
C C11 0.2650(3) 0.3370(10) 0.0095(2) 0.0681(17) Uani 1.000
C C12 0.3470(3) 0.8534(9) 0.3220(2) 0.0631(16) Uani 1.000
H H3 0.40549 0.69924 0.09161 0.0680 Uiso 1.000
H H4 0.43949 0.90101 0.21711 0.0681 Uiso 1.000
H H7 0.18769 0.50745 0.30737 0.0642 Uiso 1.000
H H8 0.05609 0.18432 0.25656 0.0759 Uiso 1.000
H H9 0.02356 -0.02056 0.13242 0.0771 Uiso 1.000
H H10 0.12179 0.10348 0.05762 0.0655 Uiso 1.000
H H11A 0.25290 0.12868 0.01017 0.0818 Uiso 1.000
H H11B 0.32575 0.36693 -0.00605 0.0818 Uiso 1.000
H H12A 0.28193 0.91087 0.32822 0.0755 Uiso 1.000
H H12B 0.38692 1.02904 0.32298 0.0755 Uiso 1.000

loop_
_atom_type_symbol
_atom_type_description
_atom_type_scat_dispersion_real
_atom_type_scat_dispersion_imag
_atom_type_scat_source
C C 0.0033 0.0016 'International Tables Vol C Tables 4.2.6.8 and 6.1.1.4'
H H 0.0000 0.0000 'International Tables Vol C Tables 4.2.6.8 and 6.1.1.4'
Cl Cl 0.1484 0.1585 'International Tables Vol C Tables 4.2.6.8 and 6.1.1.4'

loop_
_geom_angle_atom_site_label_1
_geom_angle_atom_site_label_2
_geom_angle_atom_site_label_3
_geom_angle
_geom_angle_publ_flag
C2 C1 C6 119.7(3) no
C2 C1 C10 122.3(3) no
C6 C1 C10 118.0(3) no
C1 C2 C3 119.3(3) no
C1 C2 C11 121.3(3) no
C3 C2 C11 119.4(4) no
C2 C3 C4 121.2(4) no
C3 C4 C5 121.4(4) no
C4 C5 C6 119.0(3) no
C4 C5 C12 119.2(4) no
C6 C5 C12 121.8(4) no
C1 C6 C5 119.4(4) no
C1 C6 C7 118.3(3) no
C5 C6 C7 122.3(3) no
C6 C7 C8 120.6(3) no
C7 C8 C9 121.5(4) no
C8 C9 C10 119.8(4) no
C1 C10 C9 121.8(3) no
Cl1 C11 C2 111.0(3) no
Cl2 C12 C5 112.6(3) no
C2 C3 H3 119.00 no
C4 C3 H3 119.00 no
C3 C4 H4 119.00 no
C5 C4 H4 119.00 no
C6 C7 H7 120.00 no
C8 C7 H7 120.00 no
C7 C8 H8 119.00 no
C9 C8 H8 119.00 no
C8 C9 H9 120.00 no
C10 C9 H9 120.00 no
C1 C10 H10 119.00 no
C9 C10 H10 119.00 no
Cl1 C11 H11A 109.00 no
Cl1 C11 H11B 109.00 no
C2 C11 H11A 110.00 no
C2 C11 H11B 109.00 no
H11A C11 H11B 108.00 no
Cl2 C12 H12A 109.00 no
Cl2 C12 H12B 109.00 no
C5 C12 H12A 109.00 no
C5 C12 H12B 109.00 no
H12A C12 H12B 108.00 no

loop_
_geom_bond_atom_site_label_1
_geom_bond_atom_site_label_2
_geom_bond_distance
_geom_bond_publ_flag
Cl1 C11 1.810(4) no
Cl2 C12 1.814(4) no
C1 C2 1.419(6) no
C1 C6 1.421(5) no
C1 C10 1.425(5) no
C2 C3 1.353(6) no
C2 C11 1.492(5) no
C3 C4 1.407(6) no
C4 C5 1.365(6) no
C5 C6 1.417(5) no
C5 C12 1.496(5) no
C6 C7 1.419(6) no
C7 C8 1.357(6) no
C8 C9 1.386(7) no
C9 C10 1.344(6) no
C3 H3 0.9300 no
C4 H4 0.9300 no
C7 H7 0.9300 no
C8 H8 0.9300 no
C9 H9 0.9300 no
C10 H10 0.9300 no
C11 H11A 0.9700 no
C11 H11B 0.9700 no
C12 H12A 0.9700 no
C12 H12B 0.9700 no

loop_
_geom_contact_atom_site_label_1
_geom_contact_atom_site_label_2
_geom_contact_distance
_geom_contact_site_symmetry_2
_geom_contact_publ_flag
Cl1 C10 3.464(4) . no
Cl1 C9 3.491(5) 3_565 no
Cl2 Cl2 3.5581(16) 3_666 no
Cl2 C7 3.578(4) . no
Cl1 H12A 3.0500 4_564 no
Cl1 H10 2.9800 . no
Cl2 H12B 3.0400 1_545 no
Cl2 H3 3.0800 2_645 no
Cl2 H7 3.0900 . no
C1 C4 3.521(5) 1_545 no
C4 C1 3.521(5) 1_565 no
C6 C9 3.504(6) 1_565 no
C6 C12 3.595(5) 1_545 no
C7 Cl2 3.578(4) . no
C7 C12 3.448(6) 1_545 no
C9 C6 3.504(6) 1_545 no
C9 Cl1 3.491(5) 3_565 no
C10 Cl1 3.464(4) . no
C12 C7 3.448(6) 1_565 no
C12 C6 3.595(5) 1_565 no
C3 H11A 3.0100 1_565 no
C4 H4 2.9200 2_645 no
C7 H12A 2.7200 . no
C7 H12A 2.8400 1_545 no
C8 H8 3.0300 2_555 no
C8 H12A 2.9600 1_545 no
C10 H11A 2.7400 . no
C11 H10 2.6200 . no
C12 H7 2.6400 . no
H3 H11B 2.2900 . no
H3 Cl2 3.0800 2_655 no
H4 H12B 2.3100 . no
H4 C4 2.9200 2_655 no
H7 Cl2 3.0900 . no
H7 C12 2.6400 . no
H7 H12A 2.2100 . no
H8 C8 3.0300 2_545 no
H10 Cl1 2.9800 . no
H10 C11 2.6200 . no
H10 H11A 2.2300 . no
H11A C3 3.0100 1_545 no
H11A C10 2.7400 . no
H11A H10 2.2300 . no
H11B H3 2.2900 . no
H12A C7 2.7200 . no
H12A C7 2.8400 1_565 no
H12A C8 2.9600 1_565 no
H12A H7 2.2100 . no
H12A Cl1 3.0500 4_565 no
H12B Cl2 3.0400 1_565 no
H12B H4 2.3100 . no

loop_
_geom_torsion_atom_site_label_1
_geom_torsion_atom_site_label_2
_geom_torsion_atom_site_label_3
_geom_torsion_atom_site_label_4
_geom_torsion
_geom_torsion_publ_flag
C6 C1 C2 C3 -0.1(5) no
C6 C1 C2 C11 -179.5(3) no
C10 C1 C2 C3 -179.8(4) no
C10 C1 C2 C11 0.8(6) no
C2 C1 C6 C5 0.5(5) no
C2 C1 C6 C7 179.8(3) no
C10 C1 C6 C5 -179.8(3) no
C10 C1 C6 C7 -0.5(5) no
C2 C1 C10 C9 179.3(4) no
C6 C1 C10 C9 -0.4(6) no
C1 C2 C3 C4 0.0(6) no
C11 C2 C3 C4 179.4(4) no
C1 C2 C11 Cl1 75.3(4) no
C3 C2 C11 Cl1 -104.1(4) no
C2 C3 C4 C5 -0.3(6) no
C3 C4 C5 C6 0.7(6) no
C3 C4 C5 C12 -177.1(4) no
C4 C5 C6 C1 -0.7(5) no
C4 C5 C6 C7 -180.0(4) no
C12 C5 C6 C1 177.0(3) no
C12 C5 C6 C7 -2.3(5) no
C4 C5 C12 Cl2 -101.9(4) no
C6 C5 C12 Cl2 80.4(4) no
C1 C6 C7 C8 1.0(6) no
C5 C6 C7 C8 -179.8(4) no
C6 C7 C8 C9 -0.5(6) no
C7 C8 C9 C10 -0.5(7) no
C8 C9 C10 C1 1.0(6) no

loop_
_cod_related_entry_id
_cod_related_entry_database
_cod_related_entry_code
1 ChemSpider 21583
